data_4324888
loop_
_publ_author_name
'Sandip Mukherjee'
'Bappaditya Gole'
'You Song'
'Partha Sarathi Mukherjee'

_publ_section_title
;
 Synthesis, Structures, and Magnetic Behavior of a Series of Copper(II)
 Azide Polymers of Cu4 Building Clusters and Isolation of a New Hemiaminal
 Ether as the Metal Complex
;
_journal_name_full 'Inorganic Chemistry'
_journal_page_first 3621
_journal_page_last 3631
_journal_paper_doi 10.1021/ic102580a
_journal_volume 50
_journal_year 2011
_chemical_formula_moiety 'C12 H19 Cu2 N15'
_chemical_formula_sum 'C12 H19 Cu2 N15'
_chemical_formula_weight 500.50
_chemical_name_systematic
;
 ?
;
_space_group_IT_number 14
_symmetry_cell_setting monoclinic
_symmetry_space_group_name_Hall '-P 2yn'
_symmetry_space_group_name_H-M 'P 1 21/n 1'
_atom_sites_solution_hydrogens geom
_atom_sites_solution_primary direct
_atom_sites_solution_secondary difmap
_audit_creation_method SHELXL-97
_cell_angle_alpha 90.00
_cell_angle_beta 103.199(4)
_cell_angle_gamma 90.00
_cell_formula_units_Z 4
_cell_length_a 11.0755(10)
_cell_length_b 11.1386(8)
_cell_length_c 16.5852(14)
_cell_measurement_reflns_used 6045
_cell_measurement_temperature 293(2)
_cell_measurement_theta_max 30.50
_cell_measurement_theta_min 2.00
_cell_volume 1992.0(3)
_computing_cell_refinement 'Bruker SMART'
_computing_data_collection 'Bruker SMART'
_computing_data_reduction 'Bruker SAINT'
_computing_molecular_graphics 'ORTEP-3 for Windows (Farrugia, 1999)'
_computing_publication_material WinGX
_computing_structure_refinement 'SHELXL97 (Sheldrick, 2008)'
_computing_structure_solution 'SHELXS97 (Sheldrick, 2008)'
_diffrn_ambient_temperature 293(2)
_diffrn_measured_fraction_theta_full 0.991
_diffrn_measured_fraction_theta_max 0.991
_diffrn_measurement_device_type 'CCD area detector'
_diffrn_measurement_method 'phi and omega scans'
_diffrn_radiation_monochromator graphite
_diffrn_radiation_source 'fine-focus sealed tube'
_diffrn_radiation_type MoK\a
_diffrn_radiation_wavelength 0.71073
_diffrn_reflns_av_R_equivalents 0.0726
_diffrn_reflns_av_sigmaI/netI 0.0837
_diffrn_reflns_limit_h_max 15
_diffrn_reflns_limit_h_min -15
_diffrn_reflns_limit_k_max 15
_diffrn_reflns_limit_k_min -12
_diffrn_reflns_limit_l_max 23
_diffrn_reflns_limit_l_min -23
_diffrn_reflns_number 34974
_diffrn_reflns_theta_full 30.55
_diffrn_reflns_theta_max 30.55
_diffrn_reflns_theta_min 2.02
_exptl_absorpt_coefficient_mu 2.169
_exptl_absorpt_correction_T_max 0.7461
_exptl_absorpt_correction_T_min 0.6576
_exptl_absorpt_correction_type empirical
_exptl_absorpt_process_details SADABS
_exptl_crystal_colour black
_exptl_crystal_density_diffrn 1.669
_exptl_crystal_description rod
_exptl_crystal_F_000 1016
_exptl_crystal_size_max 0.42
_exptl_crystal_size_mid 0.26
_exptl_crystal_size_min 0.24
_refine_diff_density_max 0.808
_refine_diff_density_min -0.703
_refine_diff_density_rms 0.088
_refine_ls_extinction_method none
_refine_ls_goodness_of_fit_ref 1.007
_refine_ls_hydrogen_treatment constr
_refine_ls_matrix_type full
_refine_ls_number_parameters 262
_refine_ls_number_reflns 6045
_refine_ls_number_restraints 0
_refine_ls_restrained_S_all 1.007
_refine_ls_R_factor_all 0.1148
_refine_ls_R_factor_gt 0.0477
_refine_ls_shift/su_max 0.001
_refine_ls_shift/su_mean 0.000
_refine_ls_structure_factor_coef Fsqd
_refine_ls_weighting_details 'calc w=1/[\s^2^(Fo^2^)+(0.0438P)^2^+0.0000P] where P=(Fo^2^+2Fc^2^)/3'
_refine_ls_weighting_scheme calc
_refine_ls_wR_factor_gt 0.0921
_refine_ls_wR_factor_ref 0.1099
_reflns_number_gt 3327
_reflns_number_total 6045
_reflns_threshold_expression >2\s(I)
_cod_data_source_file ic102580a_si_002_3.cif
_cod_data_source_block complex3
_cod_database_code 4324888

loop_
_symmetry_equiv_pos_as_xyz
'x, y, z'
'-x+1/2, y+1/2, -z+1/2'
'-x, -y, -z'
'x-1/2, -y-1/2, z-1/2'

loop_
_atom_site_label
_atom_site_type_symbol
_atom_site_fract_x
_atom_site_fract_y
_atom_site_fract_z
_atom_site_U_iso_or_equiv
_atom_site_adp_type
_atom_site_occupancy
_atom_site_symmetry_multiplicity
_atom_site_calc_flag
_atom_site_refinement_flags
Cu1 Cu 0.84852(3) 0.12179(3) 0.24007(2) 0.03020(12) Uani 1 1 d .
Cu2 Cu 0.99709(3) -0.03828(3) 0.40699(2) 0.03953(13) Uani 1 1 d .
N3 N 0.9648(2) 0.0729(2) 0.15991(14) 0.0305(6) Uani 1 1 d .
N2 N 0.7157(2) 0.0868(2) 0.14346(16) 0.0345(6) Uani 1 1 d .
N1 N 0.6922(2) 0.1341(2) 0.29116(17) 0.0373(6) Uani 1 1 d .
C4 C 0.4721(3) 0.1018(3) 0.2555(3) 0.0589(11) Uani 1 1 d .
H4 H 0.4006 0.0842 0.2155 0.071 Uiso 1 1 calc R
C9 C 1.0691(3) -0.0069(3) 0.2024(2) 0.0392(8) Uani 1 1 d .
H9A H 1.0341 -0.0740 0.2265 0.047 Uiso 1 1 calc R
H9B H 1.1207 0.0379 0.2476 0.047 Uiso 1 1 calc R
C5 C 0.5856(3) 0.1080(3) 0.2354(2) 0.0413(8) Uani 1 1 d .
C8 C 0.8805(3) 0.0029(3) 0.09287(19) 0.0401(8) Uani 1 1 d .
H8A H 0.8703 -0.0776 0.1125 0.048 Uiso 1 1 calc R
H8B H 0.9176 -0.0034 0.0454 0.048 Uiso 1 1 calc R
C1 C 0.6846(3) 0.1547(3) 0.3691(2) 0.0498(9) Uani 1 1 d .
H1 H 0.7566 0.1731 0.4084 0.060 Uiso 1 1 calc R
C12 C 1.1032(3) 0.2571(3) 0.1830(2) 0.0587(10) Uani 1 1 d .
H12A H 1.1282 0.3246 0.1547 0.088 Uiso 1 1 calc R
H12B H 1.1746 0.2095 0.2071 0.088 Uiso 1 1 calc R
H12C H 1.0649 0.2851 0.2259 0.088 Uiso 1 1 calc R
C11 C 1.0118(3) 0.1817(3) 0.1222(2) 0.0417(8) Uani 1 1 d .
H11A H 0.9415 0.2315 0.0968 0.050 Uiso 1 1 calc R
H11B H 1.0510 0.1552 0.0786 0.050 Uiso 1 1 calc R
N11 N 1.1611(3) -0.2350(3) 0.4213(2) 0.0600(9) Uani 1 1 d .
C6 C 0.6051(3) 0.0843(3) 0.1517(2) 0.0440(8) Uani 1 1 d .
H6 H 0.5391 0.0683 0.1072 0.053 Uiso 1 1 calc R
C7 C 0.7541(3) 0.0630(3) 0.06671(19) 0.0441(8) Uani 1 1 d .
H7A H 0.7601 0.1372 0.0372 0.053 Uiso 1 1 calc R
H7B H 0.6953 0.0104 0.0311 0.053 Uiso 1 1 calc R
C10 C 1.1522(3) -0.0567(3) 0.1482(2) 0.0516(9) Uani 1 1 d .
H10A H 1.2151 -0.1068 0.1811 0.077 Uiso 1 1 calc R
H10B H 1.1905 0.0085 0.1256 0.077 Uiso 1 1 calc R
H10C H 1.1030 -0.1032 0.1039 0.077 Uiso 1 1 calc R
C3 C 0.4674(4) 0.1225(4) 0.3370(3) 0.0694(12) Uani 1 1 d .
H3 H 0.3923 0.1180 0.3529 0.083 Uiso 1 1 calc R
N10 N 1.1239(4) -0.1483(4) 0.3824(3) 0.1123(17) Uani 1 1 d .
N12 N 1.2074(4) -0.3154(3) 0.4519(2) 0.0831(12) Uani 1 1 d .
N4 N 0.9744(2) 0.1375(2) 0.34379(15) 0.0375(6) Uani 1 1 d .
N8 N 0.7686(3) -0.1318(2) 0.30187(16) 0.0367(6) Uani 1 1 d .
N5 N 0.9994(3) 0.2318(3) 0.37949(18) 0.0487(7) Uani 1 1 d .
N7 N 0.8696(3) -0.0912(3) 0.30747(19) 0.0567(8) Uani 1 1 d .
C2 C 0.5736(4) 0.1496(3) 0.3937(3) 0.0670(12) Uani 1 1 d .
H2 H 0.5714 0.1644 0.4485 0.080 Uiso 1 1 calc R
N9 N 0.6701(3) -0.1691(2) 0.29060(19) 0.0500(8) Uani 1 1 d .
N6 N 1.0255(4) 0.3202(3) 0.4132(3) 0.1016(15) Uani 1 1 d .
N13 N 1.1157(2) 0.0296(3) 0.50507(17) 0.0502(8) Uani 1 1 d .
N14 N 1.2116(3) 0.0751(3) 0.49867(17) 0.0480(7) Uani 1 1 d .
N15 N 1.3019(3) 0.1173(3) 0.4917(2) 0.0856(13) Uani 1 1 d .

loop_
_atom_site_aniso_label
_atom_site_aniso_U_11
_atom_site_aniso_U_22
_atom_site_aniso_U_33
_atom_site_aniso_U_23
_atom_site_aniso_U_13
_atom_site_aniso_U_12
Cu1 0.0288(2) 0.0322(2) 0.0275(2) -0.00232(15) 0.00233(15) 0.00080(15)
Cu2 0.0319(2) 0.0455(2) 0.0411(3) -0.00283(18) 0.00800(18) 0.00195(17)
N3 0.0272(13) 0.0324(13) 0.0304(14) -0.0004(11) 0.0033(11) 0.0034(10)
N2 0.0329(15) 0.0339(14) 0.0346(15) -0.0047(11) 0.0038(12) 0.0012(11)
N1 0.0410(15) 0.0326(14) 0.0391(16) 0.0026(12) 0.0111(13) 0.0068(12)
C4 0.040(2) 0.057(2) 0.085(3) 0.006(2) 0.026(2) 0.0004(18)
C9 0.0336(17) 0.0463(19) 0.0367(18) 0.0042(15) 0.0058(15) 0.0086(14)
C5 0.0392(19) 0.0336(18) 0.052(2) 0.0036(15) 0.0110(17) 0.0012(14)
C8 0.0399(19) 0.0482(19) 0.0325(18) -0.0104(15) 0.0088(15) 0.0014(15)
C1 0.056(2) 0.050(2) 0.046(2) 0.0007(17) 0.0173(19) 0.0124(17)
C12 0.047(2) 0.051(2) 0.083(3) -0.007(2) 0.026(2) -0.0121(18)
C11 0.0440(19) 0.0374(18) 0.048(2) 0.0083(15) 0.0184(17) 0.0035(15)
N11 0.064(2) 0.055(2) 0.053(2) -0.0102(16) -0.0035(17) 0.0247(17)
C6 0.0344(19) 0.0467(19) 0.047(2) -0.0049(16) 0.0012(17) -0.0045(15)
C7 0.0388(19) 0.057(2) 0.0314(19) -0.0111(15) -0.0027(15) 0.0016(16)
C10 0.044(2) 0.055(2) 0.059(2) 0.0047(18) 0.0170(18) 0.0173(17)
C3 0.057(3) 0.075(3) 0.091(4) 0.012(3) 0.048(3) 0.011(2)
N10 0.144(4) 0.125(4) 0.069(3) 0.011(2) 0.024(3) 0.092(3)
N12 0.091(3) 0.069(2) 0.097(3) 0.029(2) 0.037(2) 0.041(2)
N4 0.0433(16) 0.0327(15) 0.0317(15) -0.0010(12) -0.0015(12) -0.0003(12)
N8 0.0476(18) 0.0266(14) 0.0379(16) -0.0045(11) 0.0138(14) -0.0037(13)
N5 0.0493(18) 0.0439(18) 0.0433(17) -0.0030(15) -0.0097(14) 0.0027(14)
N7 0.0512(19) 0.066(2) 0.056(2) -0.0225(16) 0.0189(16) -0.0213(16)
C2 0.088(3) 0.064(3) 0.061(3) 0.008(2) 0.040(3) 0.024(2)
N9 0.0431(18) 0.0382(16) 0.068(2) -0.0034(14) 0.0119(16) -0.0078(13)
N6 0.124(3) 0.054(2) 0.098(3) -0.033(2) -0.036(3) 0.004(2)
N13 0.0288(15) 0.083(2) 0.0369(17) 0.0068(15) 0.0035(13) -0.0061(15)
N14 0.0417(18) 0.0616(19) 0.0393(17) -0.0006(14) 0.0063(15) -0.0005(15)
N15 0.062(2) 0.116(3) 0.086(3) -0.024(2) 0.033(2) -0.041(2)

loop_
_atom_type_symbol
_atom_type_description
_atom_type_scat_dispersion_real
_atom_type_scat_dispersion_imag
_atom_type_scat_source
C C 0.0033 0.0016 'International Tables Vol C Tables 4.2.6.8 and 6.1.1.4'
H H 0.0000 0.0000 'International Tables Vol C Tables 4.2.6.8 and 6.1.1.4'
N N 0.0061 0.0033 'International Tables Vol C Tables 4.2.6.8 and 6.1.1.4'
Cu Cu 0.3201 1.2651 'International Tables Vol C Tables 4.2.6.8 and 6.1.1.4'

loop_
_geom_angle_atom_site_label_1
_geom_angle_atom_site_label_2
_geom_angle_atom_site_label_3
_geom_angle
_geom_angle_site_symmetry_1
_geom_angle_site_symmetry_3
N2 Cu1 N4 172.24(10) . .
N2 Cu1 N1 78.92(10) . .
N4 Cu1 N1 97.30(11) . .
N2 Cu1 N3 83.46(10) . .
N4 Cu1 N3 99.24(10) . .
N1 Cu1 N3 160.79(10) . .
N2 Cu1 N9 90.43(10) . 2_655
N4 Cu1 N9 96.31(10) . 2_655
N1 Cu1 N9 89.03(10) . 2_655
N3 Cu1 N9 98.76(10) . 2_655
N10 Cu2 N13 92.11(16) . .
N10 Cu2 N7 92.77(16) . .
N13 Cu2 N7 174.46(12) . .
N10 Cu2 N13 136.54(16) . 3_756
N13 Cu2 N13 78.71(12) . 3_756
N7 Cu2 N13 99.47(12) . 3_756
N10 Cu2 N4 117.46(16) . .
N13 Cu2 N4 91.91(11) . .
N7 Cu2 N4 83.51(11) . .
N13 Cu2 N4 105.33(11) 3_756 .
C8 N3 C9 108.9(2) . .
C8 N3 C11 109.0(2) . .
C9 N3 C11 111.7(2) . .
C8 N3 Cu1 103.52(17) . .
C9 N3 Cu1 111.71(18) . .
C11 N3 Cu1 111.70(18) . .
C6 N2 C7 125.1(3) . .
C6 N2 Cu1 118.9(2) . .
C7 N2 Cu1 116.01(19) . .
C1 N1 C5 117.4(3) . .
C1 N1 Cu1 130.0(2) . .
C5 N1 Cu1 112.4(2) . .
C5 C4 C3 118.0(4) . .
C5 C4 H4 121.0 . .
C3 C4 H4 121.0 . .
N3 C9 C10 116.2(3) . .
N3 C9 H9A 108.2 . .
C10 C9 H9A 108.2 . .
N3 C9 H9B 108.2 . .
C10 C9 H9B 108.2 . .
H9A C9 H9B 107.4 . .
N1 C5 C4 123.3(4) . .
N1 C5 C6 112.9(3) . .
C4 C5 C6 123.9(3) . .
N3 C8 C7 111.1(2) . .
N3 C8 H8A 109.4 . .
C7 C8 H8A 109.4 . .
N3 C8 H8B 109.4 . .
C7 C8 H8B 109.4 . .
H8A C8 H8B 108.0 . .
N1 C1 C2 122.4(4) . .
N1 C1 H1 118.8 . .
C2 C1 H1 118.8 . .
C11 C12 H12A 109.5 . .
C11 C12 H12B 109.5 . .
H12A C12 H12B 109.5 . .
C11 C12 H12C 109.5 . .
H12A C12 H12C 109.5 . .
H12B C12 H12C 109.5 . .
N3 C11 C12 114.3(3) . .
N3 C11 H11A 108.7 . .
C12 C11 H11A 108.7 . .
N3 C11 H11B 108.7 . .
C12 C11 H11B 108.7 . .
H11A C11 H11B 107.6 . .
N12 N11 N10 170.9(5) . .
N2 C6 C5 116.9(3) . .
N2 C6 H6 121.6 . .
C5 C6 H6 121.6 . .
N2 C7 C8 105.3(2) . .
N2 C7 H7A 110.7 . .
C8 C7 H7A 110.7 . .
N2 C7 H7B 110.7 . .
C8 C7 H7B 110.7 . .
H7A C7 H7B 108.8 . .
C9 C10 H10A 109.5 . .
C9 C10 H10B 109.5 . .
H10A C10 H10B 109.5 . .
C9 C10 H10C 109.5 . .
H10A C10 H10C 109.5 . .
H10B C10 H10C 109.5 . .
C2 C3 C4 119.5(4) . .
C2 C3 H3 120.2 . .
C4 C3 H3 120.2 . .
N11 N10 Cu2 124.8(4) . .
N5 N4 Cu1 123.1(2) . .
N5 N4 Cu2 123.4(2) . .
Cu1 N4 Cu2 108.60(11) . .
N9 N8 N7 175.1(4) . .
N6 N5 N4 178.5(4) . .
N8 N7 Cu2 130.5(3) . .
C3 C2 C1 119.5(4) . .
C3 C2 H2 120.3 . .
C1 C2 H2 120.3 . .
N8 N9 Cu1 115.1(2) . 2_645
N14 N13 Cu2 121.2(2) . .
N14 N13 Cu2 135.2(2) . 3_756
Cu2 N13 Cu2 101.29(12) . 3_756
N15 N14 N13 179.1(4) . .

loop_
_geom_bond_atom_site_label_1
_geom_bond_atom_site_label_2
_geom_bond_distance
_geom_bond_site_symmetry_2
Cu1 N2 1.951(2) .
Cu1 N4 1.959(2) .
Cu1 N1 2.098(3) .
Cu1 N3 2.123(2) .
Cu1 N9 2.383(3) 2_655
Cu2 N10 1.975(4) .
Cu2 N13 1.992(3) .
Cu2 N7 2.000(3) .
Cu2 N13 2.128(3) 3_756
Cu2 N4 2.208(2) .
N3 C8 1.497(4) .
N3 C9 1.499(4) .
N3 C11 1.510(4) .
N2 C6 1.263(4) .
N2 C7 1.455(4) .
N1 C1 1.335(4) .
N1 C5 1.355(4) .
C4 C5 1.374(5) .
C4 C3 1.385(6) .
C4 H4 0.9300 .
C9 C10 1.530(4) .
C9 H9A 0.9700 .
C9 H9B 0.9700 .
C5 C6 1.476(5) .
C8 C7 1.523(4) .
C8 H8A 0.9700 .
C8 H8B 0.9700 .
C1 C2 1.382(5) .
C1 H1 0.9300 .
C12 C11 1.511(5) .
C12 H12A 0.9600 .
C12 H12B 0.9600 .
C12 H12C 0.9600 .
C11 H11A 0.9700 .
C11 H11B 0.9700 .
N11 N12 1.097(4) .
N11 N10 1.183(5) .
C6 H6 0.9300 .
C7 H7A 0.9700 .
C7 H7B 0.9700 .
C10 H10A 0.9600 .
C10 H10B 0.9600 .
C10 H10C 0.9600 .
C3 C2 1.361(6) .
C3 H3 0.9300 .
N4 N5 1.206(3) .
N8 N9 1.142(3) .
N8 N7 1.191(4) .
N5 N6 1.137(4) .
C2 H2 0.9300 .
N9 Cu1 2.383(3) 2_645
N13 N14 1.202(4) .
N13 Cu2 2.128(3) 3_756
N14 N15 1.135(4) .
